data_4062079
_journal_name_full Organometallics
_journal_year 2003
_chemical_formula_sum 'C19 H30 Cl2 I2 P2 Pd'
_chemical_formula_weight 751.47
_space_group_IT_number 19
_symmetry_cell_setting orthorhombic
_symmetry_space_group_name_Hall 'P 2ac 2ab'
_symmetry_space_group_name_H-M 'P 21 21 21'
_cell_angle_alpha 90.00
_cell_angle_beta 90.00
_cell_angle_gamma 90.00
_cell_formula_units_Z 4
_cell_length_a 10.0552(2)
_cell_length_b 13.6464(2)
_cell_length_c 19.1738(2)
_cell_measurement_temperature 193(2)
_cell_volume 2630.97(8)
_diffrn_ambient_temperature 193(2)
_exptl_crystal_density_diffrn 1.897
_cod_depositor_comments
;
The following automatic conversions were performed:
'_symmetry_cell_setting' value 'Orthorhombic' changed to 'orthorhombic'
according to '/home/saulius/struct/CIF-dictionaries/cif_core.dic'
dictionary named 'cif_core.dic' version 2.4.1 from 2010-06-29.

Automatic conversion script
Id: cif_fix_enum 1527 2010-12-29 10:47:43Z saulius 
;
_cod_database_code 4062079

loop_
_symmetry_equiv_pos_as_xyz
'x, y, z'
'-x+1/2, -y, z+1/2'
'-x, y+1/2, -z+1/2'
'x+1/2, -y+1/2, -z'

loop_
_atom_site_label
_atom_site_type_symbol
_atom_site_fract_x
_atom_site_fract_y
_atom_site_fract_z
_atom_site_U_iso_or_equiv
_atom_site_adp_type
_atom_site_occupancy
_atom_site_symmetry_multiplicity
_atom_site_calc_flag
_atom_site_refinement_flags
_atom_site_disorder_assembly
_atom_site_disorder_group
Pd1 Pd 0.67589(3) 0.98429(2) 0.98475(2) 0.01966(8) Uani 1 1 d . . .
I1 I 0.92379(3) 1.04172(3) 1.01752(2) 0.03305(9) Uani 1 1 d . . .
I2 I 0.62276(3) 0.92230(3) 1.114568(19) 0.03054(9) Uani 1 1 d . . .
P1 P 0.46880(11) 0.94027(9) 0.95043(7) 0.0193(3) Uani 1 1 d . . .
P2 P 0.70821(10) 1.03276(9) 0.87337(7) 0.0206(3) Uani 1 1 d . . .
Cl1 Cl 0.1483(3) 0.24553(16) 0.92157(13) 0.0863(7) Uani 1 1 d . . .
Cl2 Cl 0.2641(2) 0.23085(16) 0.78117(15) 0.0853(7) Uani 1 1 d . . .
C1 C 0.3342(6) 1.0760(4) 1.0434(3) 0.0425(15) Uani 1 1 d . . .
H1A H 0.2495 1.0924 1.0658 0.064 Uiso 1 1 calc R . .
H1B H 0.3637 1.1312 1.0146 0.064 Uiso 1 1 calc R . .
H1C H 0.4011 1.0623 1.0793 0.064 Uiso 1 1 calc R . .
C2 C 0.3158(4) 0.9841(4) 0.9968(3) 0.0280(11) Uani 1 1 d . . .
H2 H 0.2482 1.0008 0.9604 0.034 Uiso 1 1 calc R . .
C3 C 0.2660(5) 0.8917(4) 1.0354(3) 0.0347(13) Uani 1 1 d . . .
H3A H 0.3181 0.8813 1.0786 0.042 Uiso 1 1 calc R . .
H3B H 0.1712 0.8992 1.0482 0.042 Uiso 1 1 calc R . .
C4 C 0.2839(5) 0.8041(4) 0.9853(4) 0.0345(13) Uani 1 1 d . . .
H4A H 0.2223 0.8100 0.9453 0.041 Uiso 1 1 calc R . .
H4B H 0.2651 0.7418 1.0099 0.041 Uiso 1 1 calc R . .
C5 C 0.4315(5) 0.8063(3) 0.9596(3) 0.0259(11) Uani 1 1 d . . .
H5 H 0.4881 0.7804 0.9983 0.031 Uiso 1 1 calc R . .
C6 C 0.4620(5) 0.7445(4) 0.8940(3) 0.0352(13) Uani 1 1 d . . .
H6A H 0.4455 0.6751 0.9040 0.053 Uiso 1 1 calc R . .
H6B H 0.5553 0.7534 0.8807 0.053 Uiso 1 1 calc R . .
H6C H 0.4045 0.7657 0.8556 0.053 Uiso 1 1 calc R . .
C7 C 0.4460(4) 0.9720(3) 0.8584(3) 0.0232(10) Uani 1 1 d . . .
C8 C 0.3246(5) 0.9569(4) 0.8221(3) 0.0302(11) Uani 1 1 d . . .
H8 H 0.2485 0.9336 0.8463 0.036 Uiso 1 1 calc R . .
C9 C 0.3173(5) 0.9764(4) 0.7512(3) 0.0309(11) Uani 1 1 d . . .
H9 H 0.2355 0.9671 0.7273 0.037 Uiso 1 1 calc R . .
C10 C 0.4291(5) 1.0095(4) 0.7143(3) 0.0306(11) Uani 1 1 d . . .
H10 H 0.4233 1.0216 0.6656 0.037 Uiso 1 1 calc R . .
C11 C 0.5485(5) 1.0246(4) 0.7494(3) 0.0291(11) Uani 1 1 d . . .
H11 H 0.6247 1.0462 0.7245 0.035 Uiso 1 1 calc R . .
C12 C 0.5569(4) 1.0077(3) 0.8222(3) 0.0224(10) Uani 1 1 d . . .
C13 C 0.9200(6) 0.8943(5) 0.8455(4) 0.0494(17) Uani 1 1 d . . .
H13A H 0.9815 0.8707 0.8096 0.074 Uiso 1 1 calc R . .
H13B H 0.8530 0.8438 0.8549 0.074 Uiso 1 1 calc R . .
H13C H 0.9695 0.9085 0.8883 0.074 Uiso 1 1 calc R . .
C14 C 0.8508(5) 0.9882(4) 0.8197(3) 0.0334(13) Uani 1 1 d . . .
H14 H 0.8149 0.9736 0.7722 0.040 Uiso 1 1 calc R . .
C15 C 0.9406(6) 1.0790(5) 0.8125(3) 0.0486(17) Uani 1 1 d . . .
H15A H 0.9980 1.0854 0.8542 0.058 Uiso 1 1 calc R . .
H15B H 0.9986 1.0719 0.7711 0.058 Uiso 1 1 calc R . .
C16 C 0.8532(6) 1.1704(5) 0.8048(3) 0.0455(17) Uani 1 1 d . . .
H16A H 0.8094 1.1711 0.7586 0.055 Uiso 1 1 calc R . .
H16B H 0.9078 1.2305 0.8094 0.055 Uiso 1 1 calc R . .
C17 C 0.7478(5) 1.1659(4) 0.8637(3) 0.0284(12) Uani 1 1 d . . .
H17 H 0.7923 1.1874 0.9078 0.034 Uiso 1 1 calc R . .
C18 C 0.6265(6) 1.2323(4) 0.8528(4) 0.0455(15) Uani 1 1 d . . .
H18A H 0.6562 1.2998 0.8452 0.068 Uiso 1 1 calc R . .
H18B H 0.5695 1.2298 0.8943 0.068 Uiso 1 1 calc R . .
H18C H 0.5762 1.2097 0.8121 0.068 Uiso 1 1 calc R . .
C19 C 0.2262(10) 0.3053(5) 0.8514(5) 0.084(3) Uani 1 1 d . . .
H19A H 0.1673 0.3587 0.8351 0.101 Uiso 1 1 calc R . .
H19B H 0.3094 0.3357 0.8685 0.101 Uiso 1 1 calc R . .

loop_
_atom_site_aniso_label
_atom_site_aniso_U_11
_atom_site_aniso_U_22
_atom_site_aniso_U_33
_atom_site_aniso_U_23
_atom_site_aniso_U_13
_atom_site_aniso_U_12
Pd1 0.01815(14) 0.02292(15) 0.01792(18) 0.00010(16) -0.00150(15) -0.00018(12)
I1 0.02238(14) 0.0454(2) 0.0314(2) 0.00373(17) -0.00764(14) -0.00470(13)
I2 0.03329(16) 0.03801(18) 0.02033(17) 0.00300(16) -0.00178(15) -0.00063(14)
P1 0.0160(5) 0.0221(6) 0.0199(7) 0.0004(5) 0.0009(5) -0.0008(4)
P2 0.0186(5) 0.0241(6) 0.0190(7) 0.0003(5) 0.0008(5) -0.0030(4)
Cl1 0.1187(18) 0.0699(12) 0.0703(14) 0.0122(12) -0.0280(14) -0.0359(13)
Cl2 0.0860(14) 0.0702(13) 0.100(2) -0.0249(14) -0.0092(14) 0.0069(12)
C1 0.039(3) 0.037(3) 0.051(4) -0.011(3) 0.000(3) 0.011(2)
C2 0.020(2) 0.036(2) 0.028(3) -0.005(2) 0.003(2) 0.0028(19)
C3 0.025(2) 0.052(3) 0.027(3) -0.001(3) 0.011(2) -0.006(2)
C4 0.027(2) 0.032(3) 0.044(4) 0.004(3) 0.007(3) -0.0079(19)
C5 0.029(2) 0.022(2) 0.027(3) 0.001(2) 0.003(2) 0.0010(18)
C6 0.039(3) 0.023(2) 0.043(4) -0.009(3) 0.005(3) 0.003(2)
C7 0.023(2) 0.025(2) 0.021(3) 0.005(2) -0.001(2) -0.0019(18)
C8 0.023(2) 0.035(3) 0.032(3) 0.002(2) 0.000(2) -0.006(2)
C9 0.028(2) 0.039(3) 0.026(3) 0.000(3) -0.011(2) -0.001(2)
C10 0.037(3) 0.038(3) 0.017(3) -0.002(2) -0.008(2) -0.004(2)
C11 0.032(2) 0.034(3) 0.022(3) 0.001(2) 0.000(2) -0.006(2)
C12 0.022(2) 0.022(2) 0.023(3) 0.002(2) -0.001(2) -0.0006(18)
C13 0.034(3) 0.059(4) 0.055(4) -0.023(4) 0.000(3) 0.013(3)
C14 0.023(2) 0.056(3) 0.022(3) -0.008(3) 0.001(2) -0.004(2)
C15 0.036(3) 0.084(5) 0.026(3) -0.002(3) 0.005(3) -0.024(3)
C16 0.046(4) 0.057(4) 0.033(4) 0.011(3) -0.003(3) -0.028(3)
C17 0.034(3) 0.028(3) 0.023(3) 0.002(2) -0.008(2) -0.009(2)
C18 0.060(4) 0.025(3) 0.052(4) -0.008(3) -0.014(4) 0.001(3)
C19 0.125(8) 0.040(4) 0.089(7) -0.002(5) -0.001(7) -0.014(5)

loop_
_geom_bond_atom_site_label_1
_geom_bond_atom_site_label_2
_geom_bond_distance
_geom_bond_site_symmetry_2
_geom_bond_publ_flag
Pd1 P2 2.2591(13) . ?
Pd1 P1 2.2649(12) . ?
Pd1 I2 2.6827(5) . ?
Pd1 I1 2.6875(4) . ?
P1 C7 1.831(5) . ?
P1 C2 1.875(5) . ?
P1 C5 1.875(5) . ?
P2 C12 1.843(5) . ?
P2 C14 1.866(5) . ?
P2 C17 1.869(5) . ?
Cl1 C19 1.757(9) . ?
Cl2 C19 1.730(9) . ?
C1 C2 1.551(7) . ?
C2 C3 1.545(7) . ?
C3 C4 1.543(8) . ?
C4 C5 1.564(7) . ?
C5 C6 1.545(8) . ?
C7 C12 1.402(6) . ?
C7 C8 1.420(7) . ?
C8 C9 1.387(7) . ?
C9 C10 1.403(7) . ?
C10 C11 1.392(7) . ?
C11 C12 1.416(7) . ?
C13 C14 1.540(8) . ?
C14 C15 1.539(8) . ?
C15 C16 1.533(10) . ?
C16 C17 1.550(8) . ?
C17 C18 1.534(8) . ?
